data_7227618
loop_
_publ_author_name
'Ding, Bin'
'Wu, Jie'
'Wu, Xiang Xia'
'Huo, Jian Zhong'
'Zhu, Zhao Zhou'
'Liu, Yuan Yuan'
'Shi, Fang Xue'

_publ_section_title
;
 Syntheses, structural diversities and characterization of a series of
 coordination polymers with two isomeric oxadiazol-pyridine ligands
;
_journal_issue 16
_journal_name_full 'RSC Adv.'
_journal_page_first 9704
_journal_paper_doi 10.1039/C6RA28153B
_journal_volume 7
_journal_year 2017
_chemical_formula_sum 'C35 H28 Ag3 F9 N12 O13 S3'
_chemical_formula_weight 1415.48
_chemical_name_systematic
; 
 ? 
;
_space_group_crystal_system triclinic
_space_group_IT_number 2
_space_group_name_Hall '-P 1'
_space_group_name_H-M_alt 'P -1'
_symmetry_space_group_name_Hall '-P 1'
_symmetry_space_group_name_H-M 'P -1'
_atom_sites_solution_hydrogens mixed
_audit_creation_method SHELXL-2013
_audit_update_record
;
2016-06-20 deposited with the CCDC.
2017-01-29 downloaded from the CCDC.
;
_cell_angle_alpha 77.458(3)
_cell_angle_beta 82.510(3)
_cell_angle_gamma 76.521(2)
_cell_formula_units_Z 2
_cell_length_a 8.6773(11)
_cell_length_b 15.4665(19)
_cell_length_c 18.997(2)
_cell_measurement_reflns_used 3403
_cell_measurement_temperature 296(2)
_cell_measurement_theta_max 26.03
_cell_measurement_theta_min 2.20
_cell_volume 2411.6(5)
_computing_cell_refinement 'Bruker SMART'
_computing_data_collection 'Bruker SMART'
_computing_data_reduction 'Bruker SAINT'
_computing_molecular_graphics 'Bruker SHELXTL'
_computing_publication_material 'Bruker SHELXTL'
_computing_structure_refinement 'SHELXL-2013 (Sheldrick, 2013)'
_computing_structure_solution 'Bruker SHELXTL'
_diffrn_ambient_temperature 296(2)
_diffrn_measured_fraction_theta_full 1.000
_diffrn_measured_fraction_theta_max 0.990
_diffrn_measurement_device_type 'CCD area detector'
_diffrn_measurement_method 'phi and omega scans'
_diffrn_radiation_type MoK\a
_diffrn_radiation_wavelength 0.71073
_diffrn_reflns_av_R_equivalents 0.0276
_diffrn_reflns_av_unetI/netI 0.0617
_diffrn_reflns_Laue_measured_fraction_full 1.000
_diffrn_reflns_Laue_measured_fraction_max 0.990
_diffrn_reflns_limit_h_max 11
_diffrn_reflns_limit_h_min -11
_diffrn_reflns_limit_k_max 20
_diffrn_reflns_limit_k_min -20
_diffrn_reflns_limit_l_max 19
_diffrn_reflns_limit_l_min -25
_diffrn_reflns_number 18030
_diffrn_reflns_point_group_measured_fraction_full 1.000
_diffrn_reflns_point_group_measured_fraction_max 0.990
_diffrn_reflns_theta_full 25.242
_diffrn_reflns_theta_max 28.230
_diffrn_reflns_theta_min 1.102
_exptl_absorpt_coefficient_mu 1.444
_exptl_absorpt_correction_type multi-scan
_exptl_absorpt_process_details SADABS
_exptl_crystal_colour COLOURLESS
_exptl_crystal_density_diffrn 1.949
_exptl_crystal_density_meas ?
_exptl_crystal_description BLOCK
_exptl_crystal_F_000 1392
_exptl_crystal_size_max 0.220
_exptl_crystal_size_mid 0.210
_exptl_crystal_size_min 0.200
_exptl_transmission_factor_max 0.761
_exptl_transmission_factor_min 0.742
_refine_diff_density_max 0.677
_refine_diff_density_min -0.600
_refine_diff_density_rms 0.091
_refine_ls_extinction_method none
_refine_ls_goodness_of_fit_ref 1.016
_refine_ls_hydrogen_treatment constr
_refine_ls_matrix_type full
_refine_ls_number_parameters 676
_refine_ls_number_reflns 11794
_refine_ls_number_restraints 0
_refine_ls_restrained_S_all 1.016
_refine_ls_R_factor_all 0.0956
_refine_ls_R_factor_gt 0.0482
_refine_ls_shift/su_max 0.001
_refine_ls_shift/su_mean 0.000
_refine_ls_structure_factor_coef Fsqd
_refine_ls_weighting_details
; 
 w=1/[\s^2^(Fo^2^)+(0.0388P)^2^+1.1930P] 
 where P=(Fo^2^+2Fc^2^)/3 
;
_refine_ls_weighting_scheme calc
_refine_ls_wR_factor_gt 0.0946
_refine_ls_wR_factor_ref 0.1180
_reflns_Friedel_coverage 0.000
_reflns_number_gt 6787
_reflns_number_total 11794
_reflns_threshold_expression 'I > 2\s(I)'
_cod_data_source_file c6ra28153b2.cif
_cod_data_source_block n160401a
_cod_depositor_comments
;
The following automatic conversions were performed:

'_exptl_absorpt_correction_type' value 'MULTI-SCAN' changed to
'multi-scan' according to
/usr/data/users/saulius/crontab/automatic-downloads/rss-feeds/RSC/lib/dictionaries/cif_core.dic
dictionary named 'cif_core.dic' version 2.4.2 from 2011-04-26.

'_exptl_crystal_density_meas' value 'NONE' was changed to '?' - the
value is perceived as not measured.

Automatic conversion script
Id: cif_fix_values 4268 2015-11-12 08:31:59Z antanas 
;
_cod_database_code 7227618
_shelx_space_group_comment
; 
The symmetry employed for this shelxl refinement is uniquely defined 
by the following loop, which should always be used as a source of 
symmetry information in preference to the above space-group names. 
They are only intended as comments. 
;
_shelx_estimated_absorpt_t_min 0.742
_shelx_estimated_absorpt_t_max 0.761
_shelxl_version_number 2013-2

loop_
_space_group_symop_operation_xyz
'x, y, z'
'-x, -y, -z'

loop_
_atom_site_label
_atom_site_type_symbol
_atom_site_fract_x
_atom_site_fract_y
_atom_site_fract_z
_atom_site_U_iso_or_equiv
_atom_site_adp_type
_atom_site_occupancy
_atom_site_site_symmetry_order
_atom_site_calc_flag
_atom_site_refinement_flags_posn
_atom_site_refinement_flags_adp
Ag1 Ag 1.68911(5) -0.06242(3) 0.40841(2) 0.06171(14) Uani 1 1 d . .
Ag2 Ag 1.07811(4) 0.40119(3) 0.19613(2) 0.05234(12) Uani 1 1 d . .
Ag3 Ag 0.37947(5) 0.68534(3) -0.19549(2) 0.06118(14) Uani 1 1 d . .
S1 S 0.71927(15) 0.48922(9) 0.30442(7) 0.0520(3) Uani 1 1 d . .
S2 S 0.65660(19) 0.18662(10) 0.04032(10) 0.0700(4) Uani 1 1 d . .
S3 S 0.14847(15) 0.81397(8) 0.31303(7) 0.0481(3) Uani 1 1 d . .
O1 O 1.4676(4) -0.0447(2) 0.21083(17) 0.0462(8) Uani 1 1 d . .
O2 O 1.3264(3) 0.39529(19) 0.38566(16) 0.0435(7) Uani 1 1 d . .
O3 O 0.7793(3) 0.60281(19) 0.03561(16) 0.0431(7) Uani 1 1 d . .
O4 O 0.0055(4) 0.75411(19) -0.43575(16) 0.0445(8) Uani 1 1 d . .
O5 O 0.8816(4) 0.4449(3) 0.3039(2) 0.0879(14) Uani 1 1 d . .
O6 O 0.6822(7) 0.5754(3) 0.2587(3) 0.1167(18) Uani 1 1 d . .
O7 O 0.6193(4) 0.4287(3) 0.3010(2) 0.0698(11) Uani 1 1 d . .
O8 O 0.7961(5) 0.2174(3) 0.0195(4) 0.142(3) Uani 1 1 d . .
O9 O 0.5907(7) 0.1937(3) 0.1110(3) 0.1186(19) Uani 1 1 d . .
O10 O 0.5386(6) 0.2183(3) -0.0120(3) 0.1126(17) Uani 1 1 d . .
O11 O 0.2238(4) 0.8867(2) 0.31349(19) 0.0571(9) Uani 1 1 d . .
O12 O 0.2243(5) 0.7280(2) 0.3510(2) 0.0742(12) Uani 1 1 d . .
O13 O -0.0215(4) 0.8351(2) 0.3264(2) 0.0682(10) Uani 1 1 d . .
N1 N 1.6053(5) 0.0845(2) 0.4470(2) 0.0491(10) Uani 1 1 d . .
N2 N 1.3388(4) 0.3071(2) 0.3085(2) 0.0451(10) Uani 1 1 d . .
N3 N 1.2468(4) 0.3933(2) 0.2821(2) 0.0451(10) Uani 1 1 d . .
N4 N 1.5602(5) -0.0427(2) 0.3114(2) 0.0499(10) Uani 1 1 d . .
N5 N 1.4543(5) 0.0408(2) 0.2903(2) 0.0498(10) Uani 1 1 d . .
N6 N 1.1393(5) 0.2559(2) 0.1674(2) 0.0488(10) Uani 1 1 d . .
N7 N 0.9271(4) 0.4997(3) 0.1108(2) 0.0431(9) Uani 1 1 d . .
N8 N 0.8707(4) 0.4559(2) 0.0645(2) 0.0437(9) Uani 1 1 d . .
N9 N 0.5266(4) 0.5735(3) -0.1297(2) 0.0449(9) Uani 1 1 d . .
N10 N 0.2190(4) 0.7904(3) -0.2608(2) 0.0474(10) Uani 1 1 d . .
N11 N -0.1210(5) 0.8966(3) -0.4565(2) 0.0519(11) Uani 1 1 d . .
N12 N -0.1586(5) 0.8517(3) -0.5073(2) 0.0521(11) Uani 1 1 d . .
F1 F 0.5216(5) 0.5479(3) 0.4070(2) 0.1305(17) Uani 1 1 d . .
F2 F 0.7518(6) 0.5667(4) 0.4076(3) 0.169(2) Uani 1 1 d . .
F3 F 0.7004(6) 0.4360(4) 0.4432(2) 0.1370(18) Uani 1 1 d . .
F4 F 0.5949(7) 0.0291(3) 0.0533(3) 0.162(2) Uani 1 1 d . .
F5 F 0.7905(8) 0.0493(3) -0.0169(3) 0.172(2) Uani 1 1 d . .
F6 F 0.8127(7) 0.0309(3) 0.0935(3) 0.151(2) Uani 1 1 d . .
F7 F 0.3264(5) 0.7816(4) 0.1963(2) 0.1275(17) Uani 1 1 d . .
F8 F 0.1079(5) 0.7393(3) 0.2084(2) 0.1081(14) Uani 1 1 d . .
F9 F 0.1110(6) 0.8786(3) 0.1774(2) 0.1182(16) Uani 1 1 d . .
C1 C 1.6516(7) -0.1836(4) 0.2598(4) 0.084(2) Uani 1 1 d . .
H1A H 1.7515 -0.1947 0.2803 0.127 Uiso 1 1 d R U
H1B H 1.6704 -0.1901 0.2101 0.127 Uiso 1 1 d R U
H1C H 1.5906 -0.2265 0.2863 0.127 Uiso 1 1 d R U
C2 C 1.5623(5) -0.0900(3) 0.2639(3) 0.0500(12) Uani 1 1 d . .
C3 C 1.4038(5) 0.0358(3) 0.2323(2) 0.0392(10) Uani 1 1 d . .
C4 C 1.2437(5) 0.1888(3) 0.2046(3) 0.0458(12) Uani 1 1 d . .
H4 H 1.2853 0.2001 0.2436 0.055 Uiso 1 1 calc R U
C5 C 1.2916(5) 0.1037(3) 0.1873(2) 0.0407(11) Uani 1 1 d . .
C6 C 1.2325(6) 0.0866(3) 0.1292(3) 0.0508(13) Uani 1 1 d . .
H6 H 1.2639 0.0301 0.1162 0.061 Uiso 1 1 calc R U
C7 C 1.1256(6) 0.1551(4) 0.0908(3) 0.0607(15) Uani 1 1 d . .
H7 H 1.0829 0.1454 0.0514 0.073 Uiso 1 1 calc R U
C8 C 1.0832(6) 0.2373(3) 0.1112(3) 0.0541(13) Uani 1 1 d . .
H8 H 1.0113 0.2830 0.0847 0.065 Uiso 1 1 calc R U
C9 C 1.1703(7) 0.5384(3) 0.3253(3) 0.0731(18) Uani 1 1 d . .
H9A H 1.1074 0.5601 0.2846 0.110 Uiso 1 1 d R U
H9B H 1.2520 0.5725 0.3202 0.110 Uiso 1 1 d R U
H9C H 1.1036 0.5457 0.3690 0.110 Uiso 1 1 d R U
C10 C 1.2439(5) 0.4420(3) 0.3284(3) 0.0435(11) Uani 1 1 d . .
C11 C 1.3822(5) 0.3128(3) 0.3687(2) 0.0368(10) Uani 1 1 d . .
C12 C 1.5199(5) 0.1544(3) 0.4039(2) 0.0433(11) Uani 1 1 d . .
H12 H 1.4878 0.1444 0.3620 0.052 Uiso 1 1 calc R U
C13 C 1.4771(5) 0.2413(3) 0.4191(2) 0.0381(10) Uani 1 1 d . .
C14 C 1.5239(6) 0.2568(3) 0.4809(3) 0.0512(13) Uani 1 1 d . .
H14 H 1.4981 0.3144 0.4921 0.061 Uiso 1 1 calc R U
C15 C 1.6105(7) 0.1840(4) 0.5261(3) 0.0645(16) Uani 1 1 d . .
H15 H 1.6431 0.1919 0.5685 0.077 Uiso 1 1 calc R U
C16 C 1.6473(6) 0.1011(3) 0.5078(3) 0.0585(14) Uani 1 1 d . .
H16 H 1.7047 0.0531 0.5389 0.070 Uiso 1 1 calc R U
C17 C 0.8923(7) 0.6605(3) 0.1215(3) 0.0661(16) Uani 1 1 d . .
H17A H 0.9433 0.6379 0.1657 0.099 Uiso 1 1 d R U
H17B H 0.7903 0.6984 0.1309 0.099 Uiso 1 1 d R U
H17C H 0.9570 0.6951 0.0871 0.099 Uiso 1 1 d R U
C18 C 0.8719(5) 0.5852(3) 0.0922(2) 0.0459(11) Uani 1 1 d . .
C19 C 0.7844(5) 0.5198(3) 0.0221(2) 0.0370(10) Uani 1 1 d . .
C20 C 0.6074(5) 0.5834(3) -0.0774(2) 0.0403(11) Uani 1 1 d . .
H20 H 0.6021 0.6411 -0.0691 0.048 Uiso 1 1 calc R U
C21 C 0.6987(5) 0.5093(3) -0.0352(2) 0.0364(10) Uani 1 1 d . .
C22 C 0.7052(5) 0.4241(3) -0.0472(3) 0.0448(11) Uani 1 1 d . .
H22 H 0.7641 0.3736 -0.0188 0.054 Uiso 1 1 calc R U
C23 C 0.6243(6) 0.4136(3) -0.1013(3) 0.0511(12) Uani 1 1 d . .
H23 H 0.6284 0.3565 -0.1105 0.061 Uiso 1 1 calc R U
C24 C 0.5368(6) 0.4903(3) -0.1415(3) 0.0517(13) Uani 1 1 d . .
H24 H 0.4824 0.4837 -0.1784 0.062 Uiso 1 1 calc R U
C25 C -0.0787(6) 0.6931(3) -0.5284(3) 0.0558(13) Uani 1 1 d . .
H25A H -0.1526 0.7124 -0.5651 0.084 Uiso 1 1 d R U
H25B H -0.1078 0.6435 -0.4934 0.084 Uiso 1 1 d R U
H25C H 0.0265 0.6741 -0.5503 0.084 Uiso 1 1 d R U
C26 C -0.0822(6) 0.7684(3) -0.4928(2) 0.0439(11) Uani 1 1 d . .
C27 C -0.0241(5) 0.8368(3) -0.4168(2) 0.0412(11) Uani 1 1 d . .
C28 C 0.1504(5) 0.7791(3) -0.3166(2) 0.0415(11) Uani 1 1 d . .
H28 H 0.1713 0.7220 -0.3285 0.050 Uiso 1 1 calc R U
C29 C 0.0502(5) 0.8494(3) -0.3567(2) 0.0406(11) Uani 1 1 d . .
C30 C 0.0193(6) 0.9338(3) -0.3388(3) 0.0557(14) Uani 1 1 d . .
H30 H -0.0493 0.9823 -0.3646 0.067 Uiso 1 1 calc R U
C31 C 0.0912(6) 0.9451(3) -0.2824(3) 0.0601(15) Uani 1 1 d . .
H31 H 0.0735 1.0018 -0.2701 0.072 Uiso 1 1 calc R U
C32 C 0.1888(6) 0.8728(3) -0.2444(3) 0.0536(13) Uani 1 1 d . .
H32 H 0.2359 0.8811 -0.2057 0.064 Uiso 1 1 calc R U
C33 C 0.6710(8) 0.5120(5) 0.3943(4) 0.0775(18) Uani 1 1 d . .
C34 C 0.7198(9) 0.0696(5) 0.0428(4) 0.085(2) Uani 1 1 d . .
C35 C 0.1750(8) 0.8029(4) 0.2191(3) 0.0716(16) Uani 1 1 d . .

loop_
_atom_site_aniso_label
_atom_site_aniso_U_11
_atom_site_aniso_U_22
_atom_site_aniso_U_33
_atom_site_aniso_U_23
_atom_site_aniso_U_13
_atom_site_aniso_U_12
Ag1 0.0715(3) 0.0577(2) 0.0562(3) -0.0036(2) -0.0371(2) -0.0038(2)
Ag2 0.0533(2) 0.0539(2) 0.0473(2) -0.00754(18) -0.02242(18) 0.00178(18)
Ag3 0.0604(3) 0.0666(3) 0.0486(3) -0.0026(2) -0.0288(2) 0.0078(2)
S1 0.0514(7) 0.0583(8) 0.0507(8) -0.0183(7) -0.0013(6) -0.0146(6)
S2 0.0732(10) 0.0608(9) 0.0829(12) -0.0215(8) -0.0293(9) -0.0084(8)
S3 0.0581(8) 0.0394(6) 0.0488(8) -0.0072(6) -0.0144(6) -0.0102(6)
O1 0.0507(18) 0.0455(18) 0.045(2) -0.0111(15) -0.0171(15) -0.0065(15)
O2 0.0510(18) 0.0384(16) 0.0424(19) -0.0085(14) -0.0125(15) -0.0069(14)
O3 0.0452(17) 0.0370(16) 0.0448(19) -0.0065(14) -0.0123(14) -0.0011(14)
O4 0.0512(18) 0.0399(17) 0.0414(19) -0.0074(15) -0.0162(15) -0.0015(14)
O5 0.048(2) 0.138(4) 0.093(3) -0.061(3) 0.006(2) -0.019(2)
O6 0.177(5) 0.068(3) 0.091(4) 0.010(3) -0.007(3) -0.023(3)
O7 0.068(2) 0.082(3) 0.075(3) -0.030(2) -0.007(2) -0.031(2)
O8 0.074(3) 0.065(3) 0.281(8) 0.019(4) -0.056(4) -0.027(2)
O9 0.144(5) 0.123(4) 0.092(4) -0.065(3) -0.029(3) 0.016(3)
O10 0.105(4) 0.123(4) 0.103(4) -0.003(3) -0.053(3) -0.005(3)
O11 0.067(2) 0.0496(19) 0.062(2) -0.0178(18) -0.0111(18) -0.0166(17)
O12 0.095(3) 0.046(2) 0.079(3) -0.0018(19) -0.034(2) -0.004(2)
O13 0.055(2) 0.073(2) 0.075(3) -0.008(2) -0.0063(19) -0.0154(19)
N1 0.055(2) 0.044(2) 0.047(3) -0.0079(19) -0.015(2) -0.0022(19)
N2 0.052(2) 0.038(2) 0.047(2) -0.0147(18) -0.0214(19) 0.0031(17)
N3 0.044(2) 0.041(2) 0.048(2) -0.0044(19) -0.0162(18) -0.0011(17)
N4 0.055(2) 0.043(2) 0.054(3) -0.009(2) -0.029(2) -0.0029(19)
N5 0.063(3) 0.041(2) 0.048(3) -0.0100(19) -0.030(2) -0.0010(19)
N6 0.056(2) 0.044(2) 0.047(3) -0.0076(19) -0.017(2) -0.0083(19)
N7 0.040(2) 0.051(2) 0.037(2) -0.0064(18) -0.0140(17) -0.0020(18)
N8 0.045(2) 0.043(2) 0.040(2) -0.0036(18) -0.0194(18) -0.0003(17)
N9 0.040(2) 0.057(2) 0.033(2) -0.0049(19) -0.0107(17) 0.0000(18)
N10 0.051(2) 0.049(2) 0.040(2) -0.0061(19) -0.0177(18) 0.0004(19)
N11 0.057(2) 0.051(2) 0.047(3) -0.015(2) -0.024(2) 0.005(2)
N12 0.058(3) 0.051(2) 0.048(3) -0.011(2) -0.023(2) -0.001(2)
F1 0.084(3) 0.185(5) 0.128(4) -0.099(3) 0.018(3) 0.008(3)
F2 0.177(5) 0.241(6) 0.171(5) -0.151(5) 0.036(4) -0.132(5)
F3 0.178(5) 0.162(4) 0.058(3) -0.014(3) -0.018(3) -0.012(4)
F4 0.189(5) 0.124(4) 0.202(6) -0.051(4) 0.023(4) -0.094(4)
F5 0.264(7) 0.137(4) 0.119(4) -0.077(4) 0.067(4) -0.044(4)
F6 0.216(6) 0.085(3) 0.148(5) -0.021(3) -0.089(4) 0.015(3)
F7 0.110(3) 0.197(5) 0.104(3) -0.094(3) 0.030(3) -0.050(3)
F8 0.161(4) 0.098(3) 0.097(3) -0.037(2) -0.041(3) -0.057(3)
F9 0.206(5) 0.097(3) 0.050(2) 0.007(2) -0.033(3) -0.035(3)
C1 0.088(4) 0.057(3) 0.109(5) -0.036(4) -0.047(4) 0.021(3)
C2 0.046(3) 0.051(3) 0.058(3) -0.012(3) -0.022(2) -0.007(2)
C3 0.049(3) 0.037(2) 0.037(3) -0.008(2) -0.013(2) -0.012(2)
C4 0.050(3) 0.046(3) 0.044(3) -0.006(2) -0.020(2) -0.008(2)
C5 0.044(2) 0.037(2) 0.043(3) -0.006(2) -0.014(2) -0.008(2)
C6 0.061(3) 0.044(3) 0.052(3) -0.012(2) -0.025(3) -0.006(2)
C7 0.072(4) 0.063(3) 0.054(3) -0.015(3) -0.032(3) -0.009(3)
C8 0.058(3) 0.053(3) 0.050(3) -0.007(3) -0.024(3) -0.003(2)
C9 0.083(4) 0.040(3) 0.100(5) -0.022(3) -0.035(4) 0.002(3)
C10 0.042(3) 0.035(2) 0.053(3) -0.009(2) -0.012(2) -0.004(2)
C11 0.040(2) 0.034(2) 0.041(3) -0.013(2) -0.009(2) -0.0085(19)
C12 0.052(3) 0.041(2) 0.038(3) -0.006(2) -0.015(2) -0.010(2)
C13 0.040(2) 0.043(2) 0.033(2) -0.004(2) -0.0095(19) -0.010(2)
C14 0.062(3) 0.049(3) 0.047(3) -0.015(2) -0.021(2) -0.004(2)
C15 0.076(4) 0.071(4) 0.051(3) -0.015(3) -0.034(3) -0.005(3)
C16 0.070(4) 0.054(3) 0.048(3) -0.005(3) -0.024(3) 0.000(3)
C17 0.080(4) 0.061(3) 0.066(4) -0.022(3) -0.020(3) -0.015(3)
C18 0.043(3) 0.057(3) 0.036(3) -0.006(2) -0.006(2) -0.010(2)
C19 0.033(2) 0.039(2) 0.036(3) -0.005(2) -0.0079(19) -0.0015(19)
C20 0.042(2) 0.044(2) 0.030(2) -0.002(2) -0.0091(19) -0.001(2)
C21 0.031(2) 0.042(2) 0.033(2) -0.004(2) -0.0066(18) -0.0023(18)
C22 0.046(3) 0.038(2) 0.046(3) -0.001(2) -0.011(2) -0.003(2)
C23 0.062(3) 0.044(3) 0.048(3) -0.012(2) -0.012(2) -0.005(2)
C24 0.050(3) 0.067(3) 0.040(3) -0.015(3) -0.011(2) -0.008(3)
C25 0.072(3) 0.048(3) 0.050(3) -0.009(3) -0.011(3) -0.015(3)
C26 0.051(3) 0.048(3) 0.034(3) -0.005(2) -0.007(2) -0.015(2)
C27 0.041(2) 0.042(2) 0.039(3) -0.007(2) -0.013(2) 0.001(2)
C28 0.048(3) 0.040(2) 0.035(3) -0.006(2) -0.015(2) -0.001(2)
C29 0.041(2) 0.038(2) 0.041(3) -0.010(2) -0.011(2) 0.000(2)
C30 0.062(3) 0.043(3) 0.055(3) -0.007(2) -0.025(3) 0.011(2)
C31 0.075(4) 0.044(3) 0.063(4) -0.022(3) -0.025(3) 0.004(3)
C32 0.059(3) 0.056(3) 0.048(3) -0.012(3) -0.024(3) -0.004(3)
C33 0.078(4) 0.094(5) 0.069(5) -0.039(4) 0.003(4) -0.020(4)
C34 0.109(6) 0.080(5) 0.072(5) -0.011(4) -0.016(4) -0.027(4)
C35 0.087(5) 0.079(4) 0.062(4) -0.024(4) -0.010(4) -0.033(4)

loop_
_atom_type_symbol
_atom_type_description
_atom_type_scat_dispersion_real
_atom_type_scat_dispersion_imag
_atom_type_scat_source
C C 0.0033 0.0016 'International Tables Vol C Tables 4.2.6.8 and 6.1.1.4'
H H 0.0000 0.0000 'International Tables Vol C Tables 4.2.6.8 and 6.1.1.4'
N N 0.0061 0.0033 'International Tables Vol C Tables 4.2.6.8 and 6.1.1.4'
O O 0.0106 0.0060 'International Tables Vol C Tables 4.2.6.8 and 6.1.1.4'
F F 0.0171 0.0103 'International Tables Vol C Tables 4.2.6.8 and 6.1.1.4'
S S 0.1246 0.1234 'International Tables Vol C Tables 4.2.6.8 and 6.1.1.4'
Ag Ag -0.8971 1.1015 'International Tables Vol C Tables 4.2.6.8 and 6.1.1.4'

loop_
_geom_angle_atom_site_label_1
_geom_angle_atom_site_label_2
_geom_angle_atom_site_label_3
_geom_angle
_geom_angle_site_symmetry_1
_geom_angle_site_symmetry_3
N4 Ag1 N12 151.96(14) . 1_746
N4 Ag1 N1 103.68(13) . .
N12 Ag1 N1 104.13(14) 1_746 .
N7 Ag2 N3 143.19(14) . .
N7 Ag2 N6 109.20(13) . .
N3 Ag2 N6 104.96(13) . .
N7 Ag2 O5 94.06(14) . .
N3 Ag2 O5 77.79(13) . .
N6 Ag2 O5 123.73(15) . .
N9 Ag3 N10 175.45(15) . .
O5 S1 O6 116.7(3) . .
O5 S1 O7 111.7(2) . .
O6 S1 O7 114.8(3) . .
O5 S1 C33 103.8(3) . .
O6 S1 C33 104.4(3) . .
O7 S1 C33 103.5(3) . .
O8 S2 O9 115.4(4) . .
O8 S2 O10 114.8(4) . .
O9 S2 O10 112.3(3) . .
O8 S2 C34 102.5(3) . .
O9 S2 C34 104.7(3) . .
O10 S2 C34 105.6(3) . .
O12 S3 O11 114.9(2) . .
O12 S3 O13 114.7(2) . .
O11 S3 O13 114.5(2) . .
O12 S3 C35 104.6(3) . .
O11 S3 C35 103.7(3) . .
O13 S3 C35 102.4(3) . .
C2 O1 C3 102.7(3) . .
C11 O2 C10 103.0(3) . .
C19 O3 C18 103.7(3) . .
C26 O4 C27 103.6(3) . .
S1 O5 Ag2 129.2(2) . .
C12 N1 C16 116.9(4) . .
C12 N1 Ag1 119.0(3) . .
C16 N1 Ag1 124.0(3) . .
C11 N2 N3 105.4(3) . .
C10 N3 N2 106.8(3) . .
C10 N3 Ag2 132.5(3) . .
N2 N3 Ag2 116.7(3) . .
C2 N4 N5 106.9(3) . .
C2 N4 Ag1 134.5(3) . .
N5 N4 Ag1 118.6(3) . .
C3 N5 N4 105.6(4) . .
C8 N6 C4 116.9(4) . .
C8 N6 Ag2 122.8(3) . .
C4 N6 Ag2 120.1(3) . .
C18 N7 N8 107.6(3) . .
C18 N7 Ag2 139.1(3) . .
N8 N7 Ag2 113.2(3) . .
C19 N8 N7 105.2(3) . .
C24 N9 C20 118.6(4) . .
C24 N9 Ag3 118.1(3) . .
C20 N9 Ag3 123.3(3) . .
C32 N10 C28 118.6(4) . .
C32 N10 Ag3 116.6(3) . .
C28 N10 Ag3 124.8(3) . .
C27 N11 N12 105.6(4) . .
C26 N12 N11 107.1(4) . .
C26 N12 Ag1 136.9(3) . 1_364
N11 N12 Ag1 115.9(3) . 1_364
C2 C1 H1A 109.5 . .
C2 C1 H1B 109.3 . .
H1A C1 H1B 109.5 . .
C2 C1 H1C 109.6 . .
H1A C1 H1C 109.5 . .
H1B C1 H1C 109.5 . .
N4 C2 O1 111.9(4) . .
N4 C2 C1 129.6(4) . .
O1 C2 C1 118.5(4) . .
N5 C3 O1 112.9(4) . .
N5 C3 C5 128.6(4) . .
O1 C3 C5 118.5(4) . .
N6 C4 C5 122.7(4) . .
N6 C4 H4 118.7 . .
C5 C4 H4 118.7 . .
C6 C5 C4 119.2(4) . .
C6 C5 C3 123.0(4) . .
C4 C5 C3 117.8(4) . .
C5 C6 C7 118.5(4) . .
C5 C6 H6 120.8 . .
C7 C6 H6 120.8 . .
C8 C7 C6 119.1(4) . .
C8 C7 H7 120.5 . .
C6 C7 H7 120.5 . .
N6 C8 C7 123.7(4) . .
N6 C8 H8 118.2 . .
C7 C8 H8 118.2 . .
C10 C9 H9A 109.4 . .
C10 C9 H9B 109.5 . .
H9A C9 H9B 109.5 . .
C10 C9 H9C 109.6 . .
H9A C9 H9C 109.5 . .
H9B C9 H9C 109.5 . .
N3 C10 O2 111.9(4) . .
N3 C10 C9 128.7(4) . .
O2 C10 C9 119.3(4) . .
N2 C11 O2 112.8(4) . .
N2 C11 C13 127.7(4) . .
O2 C11 C13 119.4(4) . .
N1 C12 C13 122.8(4) . .
N1 C12 H12 118.6 . .
C13 C12 H12 118.6 . .
C14 C13 C12 119.1(4) . .
C14 C13 C11 122.5(4) . .
C12 C13 C11 118.4(4) . .
C13 C14 C15 118.0(4) . .
C13 C14 H14 121.0 . .
C15 C14 H14 121.0 . .
C16 C15 C14 119.5(5) . .
C16 C15 H15 120.3 . .
C14 C15 H15 120.3 . .
N1 C16 C15 123.7(4) . .
N1 C16 H16 118.1 . .
C15 C16 H16 118.1 . .
C18 C17 H17A 109.6 . .
C18 C17 H17B 109.5 . .
H17A C17 H17B 109.5 . .
C18 C17 H17C 109.3 . .
H17A C17 H17C 109.5 . .
H17B C17 H17C 109.5 . .
N7 C18 O3 110.7(4) . .
N7 C18 C17 130.6(4) . .
O3 C18 C17 118.7(4) . .
N8 C19 O3 112.8(4) . .
N8 C19 C21 126.4(4) . .
O3 C19 C21 120.9(3) . .
N9 C20 C21 121.5(4) . .
N9 C20 H20 119.3 . .
C21 C20 H20 119.3 . .
C22 C21 C20 119.0(4) . .
C22 C21 C19 119.5(4) . .
C20 C21 C19 121.5(4) . .
C21 C22 C23 119.8(4) . .
C21 C22 H22 120.1 . .
C23 C22 H22 120.1 . .
C22 C23 C24 118.1(5) . .
C22 C23 H23 120.9 . .
C24 C23 H23 120.9 . .
N9 C24 C23 123.0(4) . .
N9 C24 H24 118.5 . .
C23 C24 H24 118.5 . .
C26 C25 H25A 109.5 . .
C26 C25 H25B 109.5 . .
H25A C25 H25B 109.5 . .
C26 C25 H25C 109.5 . .
H25A C25 H25C 109.5 . .
H25B C25 H25C 109.5 . .
N12 C26 O4 111.1(4) . .
N12 C26 C25 129.7(4) . .
O4 C26 C25 119.2(4) . .
N11 C27 O4 112.6(4) . .
N11 C27 C29 127.0(4) . .
O4 C27 C29 120.4(3) . .
N10 C28 C29 121.9(4) . .
N10 C28 H28 119.0 . .
C29 C28 H28 119.0 . .
C28 C29 C30 118.9(4) . .
C28 C29 C27 121.8(4) . .
C30 C29 C27 119.4(4) . .
C31 C30 C29 118.8(4) . .
C31 C30 H30 120.6 . .
C29 C30 H30 120.6 . .
C32 C31 C30 119.7(4) . .
C32 C31 H31 120.1 . .
C30 C31 H31 120.1 . .
N10 C32 C31 122.1(4) . .
N10 C32 H32 119.0 . .
C31 C32 H32 119.0 . .
F2 C33 F1 106.9(6) . .
F2 C33 F3 107.7(6) . .
F1 C33 F3 105.8(6) . .
F2 C33 S1 112.3(5) . .
F1 C33 S1 113.0(5) . .
F3 C33 S1 110.7(5) . .
F5 C34 F6 108.2(7) . .
F5 C34 F4 102.9(6) . .
F6 C34 F4 108.4(7) . .
F5 C34 S2 114.0(6) . .
F6 C34 S2 111.8(5) . .
F4 C34 S2 111.1(5) . .
F9 C35 F8 107.0(5) . .
F9 C35 F7 107.9(6) . .
F8 C35 F7 106.9(5) . .
F9 C35 S3 111.1(5) . .
F8 C35 S3 111.8(5) . .
F7 C35 S3 111.8(4) . .

loop_
_geom_bond_atom_site_label_1
_geom_bond_atom_site_label_2
_geom_bond_distance
_geom_bond_site_symmetry_2
Ag1 N4 2.209(4) .
Ag1 N12 2.211(4) 1_746
Ag1 N1 2.458(4) .
Ag2 N7 2.284(3) .
Ag2 N3 2.297(4) .
Ag2 N6 2.352(4) .
Ag2 O5 2.591(4) .
Ag3 N9 2.152(3) .
Ag3 N10 2.154(3) .
S1 O5 1.415(4) .
S1 O6 1.415(4) .
S1 O7 1.433(4) .
S1 C33 1.796(6) .
S2 O8 1.382(5) .
S2 O9 1.406(5) .
S2 O10 1.447(4) .
S2 C34 1.757(7) .
S3 O12 1.421(3) .
S3 O11 1.429(3) .
S3 O13 1.436(4) .
S3 C35 1.809(6) .
O1 C2 1.350(5) .
O1 C3 1.365(5) .
O2 C11 1.348(5) .
O2 C10 1.356(5) .
O3 C19 1.352(5) .
O3 C18 1.369(5) .
O4 C26 1.354(5) .
O4 C27 1.362(5) .
N1 C12 1.337(5) .
N1 C16 1.347(6) .
N2 C11 1.276(5) .
N2 N3 1.408(4) .
N3 C10 1.271(6) .
N4 C2 1.274(6) .
N4 N5 1.411(5) .
N5 C3 1.262(5) .
N6 C8 1.338(6) .
N6 C4 1.344(5) .
N7 C18 1.285(6) .
N7 N8 1.413(5) .
N8 C19 1.285(5) .
N9 C24 1.334(6) .
N9 C20 1.343(5) .
N10 C32 1.336(6) .
N10 C28 1.343(5) .
N11 C27 1.277(5) .
N11 N12 1.413(5) .
N12 C26 1.292(6) .
N12 Ag1 2.210(4) 1_364
F1 C33 1.299(7) .
F2 C33 1.298(7) .
F3 C33 1.326(7) .
F4 C34 1.346(8) .
F5 C34 1.283(8) .
F6 C34 1.289(7) .
F7 C35 1.317(7) .
F8 C35 1.316(6) .
F9 C35 1.309(7) .
C1 C2 1.488(6) .
C1 H1A 0.9600 .
C1 H1B 0.9600 .
C1 H1C 0.9600 .
C3 C5 1.461(5) .
C4 C5 1.382(6) .
C4 H4 0.9300 .
C5 C6 1.373(6) .
C6 C7 1.377(6) .
C6 H6 0.9300 .
C7 C8 1.365(7) .
C7 H7 0.9300 .
C8 H8 0.9300 .
C9 C10 1.471(6) .
C9 H9A 0.9600 .
C9 H9B 0.9600 .
C9 H9C 0.9600 .
C11 C13 1.462(6) .
C12 C13 1.392(6) .
C12 H12 0.9300 .
C13 C14 1.376(6) .
C14 C15 1.387(6) .
C14 H14 0.9300 .
C15 C16 1.356(7) .
C15 H15 0.9300 .
C16 H16 0.9300 .
C17 C18 1.449(6) .
C17 H17A 0.9600 .
C17 H17B 0.9600 .
C17 H17C 0.9600 .
C19 C21 1.453(6) .
C20 C21 1.388(5) .
C20 H20 0.9300 .
C21 C22 1.372(6) .
C22 C23 1.374(6) .
C22 H22 0.9300 .
C23 C24 1.380(6) .
C23 H23 0.9300 .
C24 H24 0.9300 .
C25 C26 1.463(6) .
C25 H25A 0.9600 .
C25 H25B 0.9600 .
C25 H25C 0.9600 .
C27 C29 1.450(6) .
C28 C29 1.375(5) .
C28 H28 0.9300 .
C29 C30 1.378(6) .
C30 C31 1.370(6) .
C30 H30 0.9300 .
C31 C32 1.362(6) .
C31 H31 0.9300 .
C32 H32 0.9300 .

loop_
_geom_torsion_atom_site_label_1
_geom_torsion_atom_site_label_2
_geom_torsion_atom_site_label_3
_geom_torsion_atom_site_label_4
_geom_torsion
_geom_torsion_site_symmetry_1
_geom_torsion_site_symmetry_4
O6 S1 O5 Ag2 -57.1(4) . .
O7 S1 O5 Ag2 77.9(4) . .
C33 S1 O5 Ag2 -171.3(3) . .
C11 N2 N3 C10 0.1(5) . .
C11 N2 N3 Ag2 -160.2(3) . .
C2 N4 N5 C3 -0.3(6) . .
Ag1 N4 N5 C3 176.8(3) . .
C18 N7 N8 C19 -0.6(5) . .
Ag2 N7 N8 C19 177.7(3) . .
C27 N11 N12 C26 0.9(5) . .
C27 N11 N12 Ag1 -175.3(3) . 1_364
N5 N4 C2 O1 1.0(6) . .
Ag1 N4 C2 O1 -175.4(3) . .
N5 N4 C2 C1 -179.1(6) . .
Ag1 N4 C2 C1 4.5(9) . .
C3 O1 C2 N4 -1.3(5) . .
C3 O1 C2 C1 178.8(5) . .
N4 N5 C3 O1 -0.6(5) . .
N4 N5 C3 C5 -179.8(4) . .
C2 O1 C3 N5 1.1(5) . .
C2 O1 C3 C5 -179.6(4) . .
C8 N6 C4 C5 -0.7(7) . .
Ag2 N6 C4 C5 -175.9(4) . .
N6 C4 C5 C6 0.9(7) . .
N6 C4 C5 C3 -179.1(4) . .
N5 C3 C5 C6 -172.7(5) . .
O1 C3 C5 C6 8.1(7) . .
N5 C3 C5 C4 7.2(8) . .
O1 C3 C5 C4 -171.9(4) . .
C4 C5 C6 C7 -0.8(8) . .
C3 C5 C6 C7 179.2(5) . .
C5 C6 C7 C8 0.5(8) . .
C4 N6 C8 C7 0.3(8) . .
Ag2 N6 C8 C7 175.5(4) . .
C6 C7 C8 N6 -0.3(9) . .
N2 N3 C10 O2 -0.7(5) . .
Ag2 N3 C10 O2 155.3(3) . .
N2 N3 C10 C9 177.0(5) . .
Ag2 N3 C10 C9 -27.0(8) . .
C11 O2 C10 N3 1.0(5) . .
C11 O2 C10 C9 -177.0(5) . .
N3 N2 C11 O2 0.5(5) . .
N3 N2 C11 C13 178.4(4) . .
C10 O2 C11 N2 -0.9(5) . .
C10 O2 C11 C13 -179.0(4) . .
C16 N1 C12 C13 1.1(7) . .
Ag1 N1 C12 C13 -175.4(3) . .
N1 C12 C13 C14 0.0(7) . .
N1 C12 C13 C11 -179.4(4) . .
N2 C11 C13 C14 176.5(5) . .
O2 C11 C13 C14 -5.7(7) . .
N2 C11 C13 C12 -4.2(7) . .
O2 C11 C13 C12 173.6(4) . .
C12 C13 C14 C15 -0.8(7) . .
C11 C13 C14 C15 178.5(5) . .
C13 C14 C15 C16 0.6(8) . .
C12 N1 C16 C15 -1.3(8) . .
Ag1 N1 C16 C15 174.9(4) . .
C14 C15 C16 N1 0.5(9) . .
N8 N7 C18 O3 0.3(5) . .
Ag2 N7 C18 O3 -177.2(3) . .
N8 N7 C18 C17 180.0(5) . .
Ag2 N7 C18 C17 2.5(9) . .
C19 O3 C18 N7 0.0(5) . .
C19 O3 C18 C17 -179.7(4) . .
N7 N8 C19 O3 0.6(5) . .
N7 N8 C19 C21 -179.6(4) . .
C18 O3 C19 N8 -0.4(5) . .
C18 O3 C19 C21 179.8(4) . .
C24 N9 C20 C21 -0.7(7) . .
Ag3 N9 C20 C21 178.8(3) . .
N9 C20 C21 C22 -0.5(7) . .
N9 C20 C21 C19 -179.1(4) . .
N8 C19 C21 C22 0.7(7) . .
O3 C19 C21 C22 -179.4(4) . .
N8 C19 C21 C20 179.4(4) . .
O3 C19 C21 C20 -0.8(7) . .
C20 C21 C22 C23 1.3(7) . .
C19 C21 C22 C23 179.9(4) . .
C21 C22 C23 C24 -0.8(7) . .
C20 N9 C24 C23 1.2(7) . .
Ag3 N9 C24 C23 -178.3(4) . .
C22 C23 C24 N9 -0.5(8) . .
N11 N12 C26 O4 -0.4(6) . .
Ag1 N12 C26 O4 174.6(3) 1_364 .
N11 N12 C26 C25 180.0(5) . .
Ag1 N12 C26 C25 -5.0(9) 1_364 .
C27 O4 C26 N12 -0.2(5) . .
C27 O4 C26 C25 179.5(4) . .
N12 N11 C27 O4 -1.0(5) . .
N12 N11 C27 C29 179.7(5) . .
C26 O4 C27 N11 0.8(5) . .
C26 O4 C27 C29 -179.9(4) . .
C32 N10 C28 C29 -0.3(7) . .
Ag3 N10 C28 C29 -179.3(3) . .
N10 C28 C29 C30 -0.2(7) . .
N10 C28 C29 C27 -179.8(4) . .
N11 C27 C29 C28 178.5(5) . .
O4 C27 C29 C28 -0.8(7) . .
N11 C27 C29 C30 -1.2(8) . .
O4 C27 C29 C30 179.6(4) . .
C28 C29 C30 C31 0.9(8) . .
C27 C29 C30 C31 -179.4(5) . .
C29 C30 C31 C32 -1.3(9) . .
C28 N10 C32 C31 -0.1(8) . .
Ag3 N10 C32 C31 179.0(4) . .
C30 C31 C32 N10 0.9(9) . .
O5 S1 C33 F2 63.2(6) . .
O6 S1 C33 F2 -59.6(6) . .
O7 S1 C33 F2 179.9(5) . .
O5 S1 C33 F1 -175.8(5) . .
O6 S1 C33 F1 61.4(6) . .
O7 S1 C33 F1 -59.1(6) . .
O5 S1 C33 F3 -57.3(6) . .
O6 S1 C33 F3 180.0(5) . .
O7 S1 C33 F3 59.5(5) . .
O8 S2 C34 F5 -56.3(7) . .
O9 S2 C34 F5 -177.1(6) . .
O10 S2 C34 F5 64.2(7) . .
O8 S2 C34 F6 66.8(7) . .
O9 S2 C34 F6 -54.0(7) . .
O10 S2 C34 F6 -172.7(6) . .
O8 S2 C34 F4 -172.0(6) . .
O9 S2 C34 F4 67.2(6) . .
O10 S2 C34 F4 -51.5(6) . .
O12 S3 C35 F9 -179.5(5) . .
O11 S3 C35 F9 -58.8(5) . .
O13 S3 C35 F9 60.5(5) . .
O12 S3 C35 F8 61.0(5) . .
O11 S3 C35 F8 -178.3(4) . .
O13 S3 C35 F8 -59.0(5) . .
O12 S3 C35 F7 -58.9(5) . .
O11 S3 C35 F7 61.8(5) . .
O13 S3 C35 F7 -178.8(5) . .
